data_7716326
loop_
_publ_author_name
'Kobayashi, Fumiya'
'Yoshida, Azuki'
'Gemba, Misato'
'Takatsu, Yuta'
'Tadokoro, Makoto'

_publ_section_title
;
 Solvent vapour-responsive structural transformations in molecular
 crystals composed of a luminescent mononuclear aluminium(III) complex.
;
_journal_issue 28
_journal_name_full 'Dalton transactions (Cambridge, England : 2003)'
_journal_page_first 11689
_journal_page_last 11696
_journal_paper_doi 10.1039/d4dt00747f
_journal_volume 53
_journal_year 2024
_chemical_formula_moiety 'C18 H18 Al N O5, C2 H6 O S'
_chemical_formula_sum 'C20 H24 Al N O6 S'
_chemical_formula_weight 433.44
_space_group_crystal_system monoclinic
_space_group_IT_number 14
_space_group_name_Hall '-P 2yn'
_space_group_name_H-M_alt 'P 1 21/n 1'
_atom_sites_solution_hydrogens mixed
_audit_creation_date 2024-02-17
_audit_creation_method
;
Olex2 1.3
(compiled 2020.11.12 svn.r5f609507 for OlexSys, GUI svn.r6272)
;
_audit_update_record
;
2024-03-04 deposited with the CCDC.	2024-06-05 downloaded from the CCDC.
;
_cell_angle_alpha 90
_cell_angle_beta 94.771(5)
_cell_angle_gamma 90
_cell_formula_units_Z 4
_cell_length_a 13.6042(18)
_cell_length_b 8.4261(11)
_cell_length_c 17.987(2)
_cell_measurement_reflns_used 8052
_cell_measurement_temperature 173(2)
_cell_measurement_theta_max 28.57
_cell_measurement_theta_min 2.67
_cell_volume 2054.7(4)
_computing_cell_refinement 'SAINT V8.38A (Bruker, 2018)'
_computing_data_reduction 'SAINT V8.38A (Bruker, 2018)'
_computing_molecular_graphics 'Olex2 1.3 (Dolomanov et al., 2009)'
_computing_publication_material 'Olex2 1.3 (Dolomanov et al., 2009)'
_computing_structure_refinement 'SHELXL 2018/1 (Sheldrick, 2015)'
_computing_structure_solution 'SHELXT 2014/5 (Sheldrick, 2014)'
_diffrn_ambient_temperature 173.15
_diffrn_measured_fraction_theta_full 0.985
_diffrn_measured_fraction_theta_max 0.985
_diffrn_measurement_device_type 'Bruker D8QUEST'
_diffrn_measurement_method '\f and \w scans'
_diffrn_radiation_type MoK\a
_diffrn_radiation_wavelength 0.71073
_diffrn_reflns_av_unetI/netI 0.0611
_diffrn_reflns_Laue_measured_fraction_full 0.985
_diffrn_reflns_Laue_measured_fraction_max 0.985
_diffrn_reflns_limit_h_max 16
_diffrn_reflns_limit_h_min -16
_diffrn_reflns_limit_k_max 10
_diffrn_reflns_limit_k_min 0
_diffrn_reflns_limit_l_max 21
_diffrn_reflns_limit_l_min 0
_diffrn_reflns_number 3565
_diffrn_reflns_point_group_measured_fraction_full 0.985
_diffrn_reflns_point_group_measured_fraction_max 0.985
_diffrn_reflns_theta_full 25.021
_diffrn_reflns_theta_max 25.021
_diffrn_reflns_theta_min 2.671
_diffrn_source_current 1.4
_diffrn_source_power 0.07
_diffrn_source_voltage 50.0
_diffrn_standards_number 0
_exptl_absorpt_coefficient_mu 0.238
_exptl_absorpt_correction_T_max 0.7457
_exptl_absorpt_correction_T_min 0.6099
_exptl_absorpt_correction_type multi-scan
_exptl_absorpt_process_details
;
SADABS-2016/2 (Bruker,2016/2) was used for absorption correction.
wR2(int) was 0.1501 before and 0.0937 after correction.
The Ratio of minimum to maximum transmission is 0.8179.
The \l/2 correction factor is Not present.
;
_exptl_crystal_colour yellow
_exptl_crystal_colour_primary yellow
_exptl_crystal_density_diffrn 1.401
_exptl_crystal_description block
_exptl_crystal_F_000 912
_exptl_crystal_size_max 0.5
_exptl_crystal_size_mid 0.4
_exptl_crystal_size_min 0.3
_refine_diff_density_max 1.307
_refine_diff_density_min -0.832
_refine_diff_density_rms 0.119
_refine_ls_extinction_method none
_refine_ls_goodness_of_fit_ref 1.054
_refine_ls_hydrogen_treatment constr
_refine_ls_matrix_type full
_refine_ls_number_parameters 268
_refine_ls_number_reflns 3565
_refine_ls_number_restraints 0
_refine_ls_restrained_S_all 1.054
_refine_ls_R_factor_all 0.1184
_refine_ls_R_factor_gt 0.0984
_refine_ls_shift/su_max 0.000
_refine_ls_shift/su_mean 0.000
_refine_ls_structure_factor_coef Fsqd
_refine_ls_weighting_details 'w=1/[\s^2^(Fo^2^)+(0.1254P)^2^+6.8171P] where P=(Fo^2^+2Fc^2^)/3'
_refine_ls_weighting_scheme calc
_refine_ls_wR_factor_gt 0.2526
_refine_ls_wR_factor_ref 0.2692
_reflns_Friedel_coverage 0.000
_reflns_number_gt 2814
_reflns_number_total 3565
_reflns_threshold_expression 'I > 2\s(I)'
_cod_data_source_file d4dt00747f2.cif
_cod_data_source_block Alsap_DMSO
_cod_depositor_comments 'Adding full bibliography for 7716325--7716327.cif.'
_cod_original_cell_volume 2054.8(5)
_cod_database_code 7716326
_shelx_shelxl_version_number 2018/1
_shelx_space_group_comment
;
The symmetry employed for this shelxl refinement is uniquely defined
by the following loop, which should always be used as a source of
symmetry information in preference to the above space-group names.
They are only intended as comments.
;
_olex2_refinement_description
;
1. Twinned data refinement
 Scales: 0.588(5)
 0.412(5)
2. Fixed Uiso
 At 1.2 times of:
  All C(H) groups
 At 1.5 times of:
  All C(H,H,H) groups, All O(H,H) groups
3.a Rotating group:
 O5(H5A,H5B)
3.b Aromatic/amide H refined with riding coordinates:
 C2(H2), C3(H3), C4(H4), C5(H5), C7(H7), C9(H9), C10(H10), C11(H11), C12(H12),
 C16(H16)
3.c Idealised Me refined as rotating group:
 C14(H14A,H14B,H14C), C18(H18A,H18B,H18C), C19(H19A,H19B,H19C), C20(H20A,H20B,
 H20C)
;
_olex2_submission_special_instructions 'No special instructions were received'

loop_
_space_group_symop_operation_xyz
'x, y, z'
'-x+1/2, y+1/2, -z+1/2'
'-x, -y, -z'
'x-1/2, -y-1/2, z-1/2'

loop_
_atom_site_label
_atom_site_type_symbol
_atom_site_fract_x
_atom_site_fract_y
_atom_site_fract_z
_atom_site_U_iso_or_equiv
_atom_site_adp_type
_atom_site_occupancy
_atom_site_site_symmetry_order
_atom_site_calc_flag
_atom_site_refinement_flags_posn
_atom_site_refinement_flags_adp
_atom_site_refinement_flags_occupancy
_atom_site_disorder_assembly
_atom_site_disorder_group
Al1 Al 0.54144(12) 0.62220(19) 0.62719(9) 0.0251(4) Uani 1 1 d . . . . .
S1 S 0.31865(14) 0.1430(2) 0.72563(10) 0.0495(5) Uani 1 1 d . . . . .
O1 O 0.4883(3) 0.6170(5) 0.7176(3) 0.0395(11) Uani 1 1 d . . . . .
N1 N 0.6604(4) 0.5023(6) 0.6715(3) 0.0376(12) Uani 1 1 d . . . . .
C1 C 0.5143(4) 0.5405(8) 0.7795(3) 0.0358(14) Uani 1 1 d . . . . .
O2 O 0.6082(3) 0.6088(5) 0.5401(2) 0.0336(10) Uani 1 1 d . . . . .
C2 C 0.4530(5) 0.5434(9) 0.8386(4) 0.0477(17) Uani 1 1 d . . . . .
H2 H 0.394085 0.604419 0.833785 0.057 Uiso 1 1 calc R U . . .
O3 O 0.4330(3) 0.7217(5) 0.5777(3) 0.0391(11) Uani 1 1 d . . . . .
C3 C 0.4765(6) 0.4601(10) 0.9029(4) 0.055(2) Uani 1 1 d . . . . .
H3 H 0.432387 0.460961 0.941166 0.066 Uiso 1 1 calc R U . . .
O4 O 0.6030(3) 0.8195(5) 0.6522(2) 0.0318(9) Uani 1 1 d . . . . .
C4 C 0.5640(6) 0.3739(10) 0.9134(4) 0.058(2) Uani 1 1 d . . . . .
H4 H 0.580702 0.319448 0.958952 0.070 Uiso 1 1 calc R U . . .
O5 O 0.4778(3) 0.4210(5) 0.6002(2) 0.0320(9) Uani 1 1 d . . . . .
H5A H 0.426289 0.409367 0.625420 0.048 Uiso 1 1 d R U . . .
H5B H 0.453731 0.424496 0.553750 0.048 Uiso 1 1 d R U . . .
C5 C 0.6245(6) 0.3691(9) 0.8580(4) 0.0522(19) Uani 1 1 d . . . . .
H5 H 0.683748 0.309244 0.864586 0.063 Uiso 1 1 calc R U . . .
C6 C 0.6021(5) 0.4505(8) 0.7904(4) 0.0385(15) Uani 1 1 d . . . . .
O6 O 0.3459(5) 0.2972(8) 0.6902(3) 0.083(2) Uani 1 1 d . . . . .
C7 C 0.6739(5) 0.4371(7) 0.7354(4) 0.0390(15) Uani 1 1 d . . . . .
H7 H 0.732509 0.378016 0.747348 0.047 Uiso 1 1 calc R U . . .
C8 C 0.7326(4) 0.4815(7) 0.6171(4) 0.0351(14) Uani 1 1 d . . . . .
C9 C 0.8233(5) 0.4081(9) 0.6270(4) 0.0477(17) Uani 1 1 d . . . . .
H9 H 0.844491 0.362644 0.673970 0.057 Uiso 1 1 calc R U . . .
C10 C 0.8834(5) 0.4004(10) 0.5692(5) 0.055(2) Uani 1 1 d . . . . .
H10 H 0.945984 0.350146 0.575940 0.066 Uiso 1 1 calc R U . . .
C11 C 0.8514(5) 0.4667(11) 0.5012(5) 0.057(2) Uani 1 1 d . . . . .
H11 H 0.892813 0.461158 0.461291 0.068 Uiso 1 1 calc R U . . .
C12 C 0.7596(5) 0.5419(9) 0.4897(4) 0.0454(17) Uani 1 1 d . . . . .
H12 H 0.739307 0.589401 0.443050 0.054 Uiso 1 1 calc R U . . .
C13 C 0.6991(4) 0.5452(7) 0.5481(3) 0.0317(13) Uani 1 1 d . . . . .
C14 C 0.3172(5) 0.9138(9) 0.5300(4) 0.0503(18) Uani 1 1 d . . . . .
H14A H 0.297977 0.835944 0.490969 0.075 Uiso 1 1 calc R U . . .
H14B H 0.323373 1.018726 0.507327 0.075 Uiso 1 1 calc R U . . .
H14C H 0.266809 0.917556 0.565834 0.075 Uiso 1 1 calc R U . . .
C15 C 0.4128(4) 0.8673(7) 0.5689(3) 0.0283(13) Uani 1 1 d . . . . .
C16 C 0.4817(5) 0.9859(7) 0.5944(4) 0.0399(15) Uani 1 1 d . . . . .
H16 H 0.465065 1.093196 0.583050 0.048 Uiso 1 1 calc R U . . .
C17 C 0.5715(4) 0.9572(7) 0.6348(3) 0.0316(13) Uani 1 1 d . . . . .
C18 C 0.6347(6) 1.0931(8) 0.6615(5) 0.054(2) Uani 1 1 d . . . . .
H18A H 0.701173 1.078986 0.645260 0.081 Uiso 1 1 calc R U . . .
H18B H 0.638232 1.097768 0.716052 0.081 Uiso 1 1 calc R U . . .
H18C H 0.606360 1.192089 0.640656 0.081 Uiso 1 1 calc R U . . .
C19 C 0.2498(6) 0.1954(13) 0.8011(5) 0.069(2) Uani 1 1 d . . . . .
H19A H 0.189713 0.251483 0.782156 0.103 Uiso 1 1 calc R U . . .
H19B H 0.289555 0.264639 0.835499 0.103 Uiso 1 1 calc R U . . .
H19C H 0.231871 0.099205 0.827439 0.103 Uiso 1 1 calc R U . . .
C20 C 0.4238(7) 0.0728(15) 0.7816(5) 0.091(3) Uani 1 1 d . . . . .
H20A H 0.473451 0.035006 0.749309 0.136 Uiso 1 1 calc R U . . .
H20B H 0.404269 -0.014566 0.813202 0.136 Uiso 1 1 calc R U . . .
H20C H 0.451601 0.159303 0.813157 0.136 Uiso 1 1 calc R U . . .

loop_
_atom_site_aniso_label
_atom_site_aniso_U_11
_atom_site_aniso_U_22
_atom_site_aniso_U_33
_atom_site_aniso_U_23
_atom_site_aniso_U_13
_atom_site_aniso_U_12
Al1 0.0243(8) 0.0196(8) 0.0308(9) -0.0007(7) -0.0004(6) -0.0004(6)
S1 0.0511(11) 0.0542(12) 0.0442(10) -0.0024(8) 0.0088(8) -0.0107(8)
O1 0.039(2) 0.041(2) 0.040(2) -0.004(2) 0.0082(19) 0.006(2)
N1 0.043(3) 0.024(3) 0.045(3) -0.004(2) -0.007(2) -0.007(2)
C1 0.036(3) 0.039(4) 0.032(3) -0.001(3) 0.002(3) -0.007(3)
O2 0.034(2) 0.034(2) 0.033(2) -0.0038(18) 0.0057(17) -0.0024(18)
C2 0.040(4) 0.060(5) 0.044(4) -0.007(4) 0.006(3) 0.005(3)
O3 0.033(2) 0.028(2) 0.054(3) 0.005(2) -0.0090(19) -0.0022(18)
C3 0.057(5) 0.072(5) 0.036(4) 0.000(4) 0.006(3) -0.008(4)
O4 0.031(2) 0.022(2) 0.040(2) -0.0027(18) -0.0065(17) 0.0002(16)
C4 0.069(5) 0.061(5) 0.043(4) 0.002(4) 0.002(4) -0.005(4)
O5 0.030(2) 0.029(2) 0.036(2) 0.0019(18) -0.0025(17) -0.0068(17)
C5 0.056(4) 0.049(4) 0.051(5) -0.007(4) -0.005(4) 0.005(3)
C6 0.033(3) 0.037(4) 0.045(4) -0.018(3) 0.002(3) -0.009(3)
O6 0.111(5) 0.080(5) 0.062(4) 0.005(3) 0.032(4) -0.013(4)
C7 0.043(4) 0.030(3) 0.043(4) -0.005(3) -0.008(3) -0.001(3)
C8 0.033(3) 0.028(3) 0.045(4) -0.009(3) 0.007(3) -0.008(3)
C9 0.044(4) 0.048(4) 0.049(4) -0.005(3) -0.004(3) -0.007(3)
C10 0.031(3) 0.061(5) 0.070(5) -0.014(4) -0.006(3) 0.002(3)
C11 0.039(4) 0.077(6) 0.057(5) -0.018(4) 0.016(3) -0.010(4)
C12 0.044(4) 0.057(4) 0.036(4) -0.008(3) 0.004(3) -0.008(3)
C13 0.034(3) 0.025(3) 0.036(3) -0.009(3) 0.004(2) -0.011(2)
C14 0.039(4) 0.052(4) 0.059(5) 0.010(4) -0.002(3) 0.006(3)
C15 0.038(3) 0.026(3) 0.021(3) 0.002(2) 0.002(2) 0.013(2)
C16 0.042(4) 0.021(3) 0.055(4) -0.003(3) -0.002(3) 0.004(3)
C17 0.039(3) 0.020(3) 0.035(3) -0.005(2) 0.002(2) -0.006(2)
C18 0.055(4) 0.028(3) 0.073(5) -0.002(3) -0.021(4) -0.008(3)
C19 0.054(5) 0.097(7) 0.057(5) 0.010(5) 0.016(4) -0.001(5)
C20 0.079(7) 0.139(10) 0.054(6) -0.006(6) 0.004(5) 0.039(7)

loop_
_atom_type_symbol
_atom_type_description
_atom_type_scat_dispersion_real
_atom_type_scat_dispersion_imag
_atom_type_scat_source
C C 0.0033 0.0016 'International Tables Vol C Tables 4.2.6.8 and 6.1.1.4'
H H 0.0000 0.0000 'International Tables Vol C Tables 4.2.6.8 and 6.1.1.4'
Al Al 0.0645 0.0514 'International Tables Vol C Tables 4.2.6.8 and 6.1.1.4'
N N 0.0061 0.0033 'International Tables Vol C Tables 4.2.6.8 and 6.1.1.4'
O O 0.0106 0.0060 'International Tables Vol C Tables 4.2.6.8 and 6.1.1.4'
S S 0.1246 0.1234 'International Tables Vol C Tables 4.2.6.8 and 6.1.1.4'

loop_
_geom_angle_atom_site_label_1
_geom_angle_atom_site_label_2
_geom_angle_atom_site_label_3
_geom_angle
_geom_angle_site_symmetry_1
_geom_angle_site_symmetry_3
_geom_angle_publ_flag
O1 Al1 N1 90.0(2) . . ?
O1 Al1 O2 172.5(2) . . ?
O1 Al1 O3 94.6(2) . . ?
O1 Al1 O4 90.5(2) . . ?
O1 Al1 O5 90.0(2) . . ?
O2 Al1 N1 82.6(2) . . ?
O2 Al1 O4 90.92(19) . . ?
O2 Al1 O5 88.59(19) . . ?
O3 Al1 N1 174.3(2) . . ?
O3 Al1 O2 92.7(2) . . ?
O3 Al1 O4 92.02(18) . . ?
O3 Al1 O5 87.40(18) . . ?
O4 Al1 N1 91.24(19) . . ?
O4 Al1 O5 179.2(2) . . ?
O5 Al1 N1 89.30(19) . . ?
O6 S1 C19 105.9(4) . . ?
O6 S1 C20 108.1(5) . . ?
C19 S1 C20 95.8(4) . . ?
C1 O1 Al1 131.9(4) . . ?
C7 N1 Al1 128.6(5) . . ?
C7 N1 C8 120.0(6) . . ?
C8 N1 Al1 111.1(4) . . ?
O1 C1 C2 120.0(6) . . ?
O1 C1 C6 123.1(6) . . ?
C2 C1 C6 116.9(6) . . ?
C13 O2 Al1 116.1(4) . . ?
C1 C2 H2 119.4 . . ?
C3 C2 C1 121.2(7) . . ?
C3 C2 H2 119.4 . . ?
C15 O3 Al1 130.8(4) . . ?
C2 C3 H3 119.4 . . ?
C2 C3 C4 121.2(7) . . ?
C4 C3 H3 119.4 . . ?
C17 O4 Al1 127.6(4) . . ?
C3 C4 H4 120.5 . . ?
C5 C4 C3 118.9(8) . . ?
C5 C4 H4 120.5 . . ?
Al1 O5 H5A 109.2 . . ?
Al1 O5 H5B 109.5 . . ?
H5A O5 H5B 104.4 . . ?
C4 C5 H5 119.2 . . ?
C4 C5 C6 121.6(7) . . ?
C6 C5 H5 119.2 . . ?
C1 C6 C7 123.8(6) . . ?
C5 C6 C1 120.0(6) . . ?
C5 C6 C7 116.2(6) . . ?
N1 C7 C6 121.8(6) . . ?
N1 C7 H7 119.1 . . ?
C6 C7 H7 119.1 . . ?
C9 C8 N1 127.9(6) . . ?
C9 C8 C13 120.7(6) . . ?
C13 C8 N1 111.3(5) . . ?
C8 C9 H9 119.9 . . ?
C10 C9 C8 120.3(7) . . ?
C10 C9 H9 119.9 . . ?
C9 C10 H10 120.4 . . ?
C9 C10 C11 119.2(7) . . ?
C11 C10 H10 120.4 . . ?
C10 C11 H11 119.2 . . ?
C10 C11 C12 121.7(7) . . ?
C12 C11 H11 119.2 . . ?
C11 C12 H12 120.8 . . ?
C13 C12 C11 118.4(7) . . ?
C13 C12 H12 120.8 . . ?
O2 C13 C8 118.6(5) . . ?
O2 C13 C12 121.7(6) . . ?
C12 C13 C8 119.7(6) . . ?
H14A C14 H14B 109.5 . . ?
H14A C14 H14C 109.5 . . ?
H14B C14 H14C 109.5 . . ?
C15 C14 H14A 109.5 . . ?
C15 C14 H14B 109.5 . . ?
C15 C14 H14C 109.5 . . ?
O3 C15 C14 119.4(6) . . ?
O3 C15 C16 120.8(5) . . ?
C16 C15 C14 119.9(5) . . ?
C15 C16 H16 117.5 . . ?
C17 C16 C15 125.1(5) . . ?
C17 C16 H16 117.5 . . ?
O4 C17 C16 123.6(5) . . ?
O4 C17 C18 116.8(5) . . ?
C16 C17 C18 119.6(6) . . ?
C17 C18 H18A 109.5 . . ?
C17 C18 H18B 109.5 . . ?
C17 C18 H18C 109.5 . . ?
H18A C18 H18B 109.5 . . ?
H18A C18 H18C 109.5 . . ?
H18B C18 H18C 109.5 . . ?
S1 C19 H19A 109.5 . . ?
S1 C19 H19B 109.5 . . ?
S1 C19 H19C 109.5 . . ?
H19A C19 H19B 109.5 . . ?
H19A C19 H19C 109.5 . . ?
H19B C19 H19C 109.5 . . ?
S1 C20 H20A 109.5 . . ?
S1 C20 H20B 109.5 . . ?
S1 C20 H20C 109.5 . . ?
H20A C20 H20B 109.5 . . ?
H20A C20 H20C 109.5 . . ?
H20B C20 H20C 109.5 . . ?

loop_
_geom_bond_atom_site_label_1
_geom_bond_atom_site_label_2
_geom_bond_distance
_geom_bond_site_symmetry_2
_geom_bond_publ_flag
Al1 O1 1.833(5) . ?
Al1 N1 2.014(5) . ?
Al1 O2 1.878(4) . ?
Al1 O3 1.859(4) . ?
Al1 O4 1.899(4) . ?
Al1 O5 1.947(4) . ?
S1 O6 1.507(7) . ?
S1 C19 1.768(8) . ?
S1 C20 1.781(10) . ?
O1 C1 1.310(8) . ?
N1 C7 1.273(8) . ?
N1 C8 1.454(8) . ?
C1 C2 1.405(9) . ?
C1 C6 1.414(9) . ?
O2 C13 1.344(7) . ?
C2 H2 0.9500 . ?
C2 C3 1.369(11) . ?
O3 C15 1.264(7) . ?
C3 H3 0.9500 . ?
C3 C4 1.394(12) . ?
O4 C17 1.267(7) . ?
C4 H4 0.9500 . ?
C4 C5 1.345(11) . ?
O5 H5A 0.8716 . ?
O5 H5B 0.8718 . ?
C5 H5 0.9500 . ?
C5 C6 1.407(10) . ?
C6 C7 1.451(9) . ?
C7 H7 0.9500 . ?
C8 C9 1.379(10) . ?
C8 C13 1.393(9) . ?
C9 H9 0.9500 . ?
C9 C10 1.376(11) . ?
C10 H10 0.9500 . ?
C10 C11 1.381(12) . ?
C11 H11 0.9500 . ?
C11 C12 1.400(11) . ?
C12 H12 0.9500 . ?
C12 C13 1.388(9) . ?
C14 H14A 0.9800 . ?
C14 H14B 0.9800 . ?
C14 H14C 0.9800 . ?
C14 C15 1.478(9) . ?
C15 C16 1.420(9) . ?
C16 H16 0.9500 . ?
C16 C17 1.390(9) . ?
C17 C18 1.487(8) . ?
C18 H18A 0.9800 . ?
C18 H18B 0.9800 . ?
C18 H18C 0.9800 . ?
C19 H19A 0.9800 . ?
C19 H19B 0.9800 . ?
C19 H19C 0.9800 . ?
C20 H20A 0.9800 . ?
C20 H20B 0.9800 . ?
C20 H20C 0.9800 . ?

loop_
_geom_torsion_atom_site_label_1
_geom_torsion_atom_site_label_2
_geom_torsion_atom_site_label_3
_geom_torsion_atom_site_label_4
_geom_torsion
_geom_torsion_site_symmetry_1
_geom_torsion_site_symmetry_2
_geom_torsion_site_symmetry_3
_geom_torsion_site_symmetry_4
_geom_torsion_publ_flag
Al1 O1 C1 C2 -172.4(5) . . . . ?
Al1 O1 C1 C6 6.5(9) . . . . ?
Al1 N1 C7 C6 -4.3(9) . . . . ?
Al1 N1 C8 C9 178.9(5) . . . . ?
Al1 N1 C8 C13 -2.0(6) . . . . ?
Al1 O2 C13 C8 6.0(7) . . . . ?
Al1 O2 C13 C12 -174.0(5) . . . . ?
Al1 O3 C15 C14 -176.6(5) . . . . ?
Al1 O3 C15 C16 4.8(9) . . . . ?
Al1 O4 C17 C16 1.9(9) . . . . ?
Al1 O4 C17 C18 -179.8(5) . . . . ?
O1 Al1 O3 C15 88.9(5) . . . . ?
O1 Al1 O4 C17 -96.3(5) . . . . ?
O1 C1 C2 C3 177.6(7) . . . . ?
O1 C1 C6 C5 -178.9(6) . . . . ?
O1 C1 C6 C7 1.9(9) . . . . ?
N1 Al1 O1 C1 -9.6(6) . . . . ?
N1 Al1 O2 C13 -5.4(4) . . . . ?
N1 Al1 O4 C17 173.7(5) . . . . ?
N1 C8 C9 C10 -179.3(6) . . . . ?
N1 C8 C13 O2 -2.3(7) . . . . ?
N1 C8 C13 C12 177.6(5) . . . . ?
C1 C2 C3 C4 2.4(12) . . . . ?
C1 C6 C7 N1 -2.6(9) . . . . ?
O2 Al1 O3 C15 -92.8(5) . . . . ?
O2 Al1 O4 C17 91.1(5) . . . . ?
C2 C1 C6 C5 0.1(9) . . . . ?
C2 C1 C6 C7 -179.1(6) . . . . ?
C2 C3 C4 C5 -2.2(12) . . . . ?
O3 Al1 O1 C1 167.1(5) . . . . ?
O3 Al1 O2 C13 177.8(4) . . . . ?
O3 Al1 O4 C17 -1.7(5) . . . . ?
O3 C15 C16 C17 -4.7(10) . . . . ?
C3 C4 C5 C6 0.9(12) . . . . ?
O4 Al1 O1 C1 -100.9(5) . . . . ?
O4 Al1 O2 C13 85.7(4) . . . . ?
O4 Al1 O3 C15 -1.8(5) . . . . ?
C4 C5 C6 C1 0.1(11) . . . . ?
C4 C5 C6 C7 179.4(7) . . . . ?
O5 Al1 O1 C1 79.7(5) . . . . ?
O5 Al1 O2 C13 -94.9(4) . . . . ?
O5 Al1 O3 C15 178.7(5) . . . . ?
C5 C6 C7 N1 178.2(6) . . . . ?
C6 C1 C2 C3 -1.3(10) . . . . ?
C7 N1 C8 C9 -6.4(9) . . . . ?
C7 N1 C8 C13 172.7(5) . . . . ?
C8 N1 C7 C6 -177.9(5) . . . . ?
C8 C9 C10 C11 -0.2(11) . . . . ?
C9 C8 C13 O2 176.9(5) . . . . ?
C9 C8 C13 C12 -3.2(9) . . . . ?
C9 C10 C11 C12 0.2(12) . . . . ?
C10 C11 C12 C13 -1.6(11) . . . . ?
C11 C12 C13 O2 -176.9(6) . . . . ?
C11 C12 C13 C8 3.1(9) . . . . ?
C13 C8 C9 C10 1.7(10) . . . . ?
C14 C15 C16 C17 176.7(7) . . . . ?
C15 C16 C17 O4 1.3(11) . . . . ?
C15 C16 C17 C18 -176.9(7) . . . . ?

loop_
_twin_individual_id
_twin_individual_mass_fraction_refined
1 0.588(5)
2 0.412(5)
